data_2016828
loop_
_publ_author_name
'Gainsford, Graeme J.'
'Bhuiyan, M. Delower H.'
'Kay, Andrew J.'

_publ_section_title
;
 Geometry and bond-length alternation in nonlinear optical materials.
 III. Structural parameters of two chromophores containing aromatizable
 donors
;
_journal_coeditor_code FG3060
_journal_issue 11
_journal_name_full 'Acta Crystallographica Section C'
_journal_page_first o616
_journal_page_last o619
_journal_paper_doi 10.1107/S0108270108033404
_journal_volume 64
_journal_year 2008
_chemical_formula_iupac 'C34 H38 N4 O'
_chemical_formula_moiety 'C34 H38 N4 O'
_chemical_formula_sum 'C34 H38 N4 O'
_chemical_formula_weight 518.68
_chemical_name_systematic
;
2-{3-cyano-4-[5-(1-decyl-1,4-dihydroquinolin-4-ylidene)penta-1,3-dienyl]-5,5-
dimethyl-2,5-dihydrofuran-2-ylidene}malononitrile
;
_space_group_IT_number 14
_symmetry_cell_setting monoclinic
_symmetry_space_group_name_Hall '-P 2yn'
_symmetry_space_group_name_H-M 'P 1 21/n 1'
_atom_sites_solution_hydrogens geom
_atom_sites_solution_primary direct
_atom_sites_solution_secondary difmap
_audit_creation_method SHELXL97
_cell_angle_alpha 90.00
_cell_angle_beta 92.211(3)
_cell_angle_gamma 90.00
_cell_formula_units_Z 4
_cell_length_a 12.5261(7)
_cell_length_b 9.8849(5)
_cell_length_c 24.3711(13)
_cell_measurement_reflns_used 3141
_cell_measurement_temperature 97(2)
_cell_measurement_theta_max 27.93
_cell_measurement_theta_min 3.25
_cell_volume 3015.4(3)
_computing_cell_refinement 'SAINT (Bruker, 2005)'
_computing_data_collection 'APEX2 (Bruker, 2005)'
_computing_data_reduction 'SAINT (Bruker, 2005)'
_computing_molecular_graphics
;
ORTEP-3 in WinGX (Farrugia, 1997) and Mercury (Macrae <i>et al.</i>,
2006)
;
_computing_publication_material
;
SHELXL97 (Sheldrick, 2008) and PLATON (Spek, 2003)
;
_computing_structure_refinement 'SHELXL97 (Sheldrick, 2008)'
_computing_structure_solution 'SHELXS97 (Sheldrick, 2008)'
_diffrn_ambient_temperature 97(2)
_diffrn_detector_area_resol_mean 8.333
_diffrn_measured_fraction_theta_full 0.993
_diffrn_measured_fraction_theta_max 0.993
_diffrn_measurement_device_type 'Bruker Nonius APEXII CCD area-detector'
_diffrn_measurement_method '\f and \w'
_diffrn_radiation_monochromator graphite
_diffrn_radiation_source 'fine-focus sealed tube'
_diffrn_radiation_type MoK\a
_diffrn_radiation_wavelength 0.71073
_diffrn_reflns_av_R_equivalents 0.0826
_diffrn_reflns_av_sigmaI/netI 0.0992
_diffrn_reflns_limit_h_max 13
_diffrn_reflns_limit_h_min -14
_diffrn_reflns_limit_k_max 11
_diffrn_reflns_limit_k_min -11
_diffrn_reflns_limit_l_max 24
_diffrn_reflns_limit_l_min -28
_diffrn_reflns_number 18727
_diffrn_reflns_theta_full 25.00
_diffrn_reflns_theta_max 25.00
_diffrn_reflns_theta_min 3.15
_diffrn_standards_decay_% 0
_diffrn_standards_number 0
_exptl_absorpt_coefficient_mu 0.070
_exptl_absorpt_correction_type none
_exptl_crystal_colour green
_exptl_crystal_density_diffrn 1.143
_exptl_crystal_density_meas 0
_exptl_crystal_density_method 'not measured'
_exptl_crystal_description block
_exptl_crystal_F_000 1112
_exptl_crystal_size_max 0.26
_exptl_crystal_size_mid 0.24
_exptl_crystal_size_min 0.10
_refine_diff_density_max 0.386
_refine_diff_density_min -0.343
_refine_ls_extinction_method none
_refine_ls_goodness_of_fit_ref 0.951
_refine_ls_hydrogen_treatment constr
_refine_ls_matrix_type full
_refine_ls_number_parameters 370
_refine_ls_number_reflns 5267
_refine_ls_number_restraints 24
_refine_ls_restrained_S_all 0.998
_refine_ls_R_factor_all 0.1147
_refine_ls_R_factor_gt 0.0544
_refine_ls_shift/su_max 0.009
_refine_ls_shift/su_mean 0.000
_refine_ls_structure_factor_coef Fsqd
_refine_ls_weighting_details 'calc w = 1/[\s^2^(Fo^2^)+(0.0715P)^2^] where P=(Fo^2^+2Fc^2^)/3'
_refine_ls_weighting_scheme calc
_refine_ls_wR_factor_gt 0.1265
_refine_ls_wR_factor_ref 0.1476
_reflns_number_gt 2887
_reflns_number_total 5267
_reflns_threshold_expression I>2\s(I)
_cod_data_source_file fg3060.cif
_cod_data_source_block II
_cod_original_sg_symbol_H-M 'P 21/n'
_cod_database_code 2016828
_cod_database_fobs_code 2016828

loop_
_symmetry_equiv_pos_as_xyz
'x, y, z'
'-x+1/2, y+1/2, -z+1/2'
'-x, -y, -z'
'x-1/2, -y-1/2, z-1/2'

loop_
_atom_site_type_symbol
_atom_site_label
_atom_site_fract_x
_atom_site_fract_y
_atom_site_fract_z
_atom_site_U_iso_or_equiv
_atom_site_adp_type
_atom_site_calc_flag
_atom_site_refinement_flags
_atom_site_occupancy
_atom_site_disorder_assembly
_atom_site_disorder_group
O O1 0.82801(14) -0.17716(17) 0.22223(7) 0.0266(5) Uani d . 1 . .
N N1 1.0270(2) -0.3194(3) 0.30598(10) 0.0412(7) Uani d . 1 . .
N N2 1.0646(2) -0.4810(3) 0.13747(10) 0.0547(8) Uani d . 1 . .
N N3 0.90150(19) -0.3019(3) 0.03842(10) 0.0371(6) Uani d . 1 . .
N N4 0.21965(17) 0.5556(2) -0.00711(9) 0.0289(6) Uani d . 1 . .
C C1 1.0008(2) -0.3233(3) 0.26051(12) 0.0295(7) Uani d . 1 . .
C C2 0.9669(2) -0.3276(3) 0.20428(10) 0.0260(6) Uani d . 1 . .
C C3 1.0215(2) -0.4117(3) 0.16790(12) 0.0357(7) Uani d . 1 . .
C C4 0.7560(2) -0.1253(3) 0.13410(10) 0.0237(6) Uani d . 1 . .
C C5 0.7432(2) -0.0938(3) 0.19433(10) 0.0248(6) Uani d . 1 . .
C C6 0.8820(2) -0.2474(3) 0.18462(10) 0.0232(6) Uani d . 1 . .
C C7 0.8397(2) -0.2223(3) 0.13184(10) 0.0227(6) Uani d . 1 . .
C C8 0.7697(2) 0.0513(3) 0.21009(11) 0.0314(7) Uani d . 1 . .
H H8A 0.7699 0.0606 0.2501 0.047 Uiso calc R 1 . .
H H8B 0.7159 0.1120 0.1933 0.047 Uiso calc R 1 . .
H H8C 0.8403 0.0748 0.1970 0.047 Uiso calc R 1 . .
C C9 0.6377(2) -0.1424(3) 0.21562(11) 0.0306(7) Uani d . 1 . .
H H9A 0.6270 -0.2377 0.2058 0.046 Uiso calc R 1 . .
H H9B 0.5793 -0.0882 0.1992 0.046 Uiso calc R 1 . .
H H9C 0.6385 -0.1327 0.2557 0.046 Uiso calc R 1 . .
C C10 0.8776(2) -0.2704(3) 0.08150(12) 0.0266(7) Uani d . 1 . .
C C11 0.7026(2) -0.0691(3) 0.09009(11) 0.0265(7) Uani d . 1 . .
H H11 0.7210 -0.1019 0.0550 0.032 Uiso calc R 1 . .
C C12 0.6231(2) 0.0320(3) 0.09039(11) 0.0267(7) Uani d . 1 . .
H H12 0.5972 0.0591 0.1248 0.032 Uiso calc R 1 . .
C C13 0.5811(2) 0.0932(3) 0.04440(11) 0.0265(6) Uani d . 1 . .
H H13 0.6041 0.0630 0.0098 0.032 Uiso calc R 1 . .
C C14 0.5055(2) 0.1986(3) 0.04512(11) 0.0256(6) Uani d . 1 . .
H H14 0.4783 0.2241 0.0795 0.031 Uiso calc R 1 . .
C C15 0.4693(2) 0.2659(3) -0.00037(11) 0.0244(6) Uani d . 1 . .
H H15 0.4994 0.2420 -0.0342 0.029 Uiso calc R 1 . .
C C16 0.3899(2) 0.3696(3) -0.00195(10) 0.0231(6) Uani d . 1 . .
C C17 0.3274(2) 0.3970(3) 0.04291(11) 0.0309(7) Uani d . 1 . .
H H17 0.3430 0.3529 0.0769 0.037 Uiso calc R 1 . .
C C18 0.2441(2) 0.4862(3) 0.03878(11) 0.0317(7) Uani d . 1 . .
H H18 0.2017 0.4995 0.0698 0.038 Uiso calc R 1 . .
C C19 0.2811(2) 0.5413(3) -0.05266(10) 0.0250(6) Uani d . 1 . .
C C20 0.2569(2) 0.6160(3) -0.10066(10) 0.0291(7) Uani d . 1 . .
H H20 0.1973 0.6754 -0.1023 0.035 Uiso calc R 1 . .
C C21 0.3196(2) 0.6026(3) -0.14486(11) 0.0323(7) Uani d . 1 . .
H H21 0.3035 0.6539 -0.1771 0.039 Uiso calc R 1 . .
C C22 0.4068(2) 0.5152(3) -0.14363(11) 0.0319(7) Uani d . 1 . .
H H22 0.4503 0.5083 -0.1746 0.038 Uiso calc R 1 . .
C C23 0.4297(2) 0.4397(3) -0.09792(10) 0.0269(7) Uani d . 1 . .
H H23 0.4889 0.3797 -0.0977 0.032 Uiso calc R 1 . .
C C24 0.3672(2) 0.4484(3) -0.05059(10) 0.0236(6) Uani d . 1 . .
C C25 0.1219(2) 0.6402(3) -0.00832(12) 0.0373(8) Uani d . 1 . .
H H25A 0.0739 0.6073 0.0201 0.045 Uiso calc R 1 . .
H H25B 0.0840 0.6294 -0.0445 0.045 Uiso calc R 1 . .
C C26 0.1445(2) 0.7890(3) 0.00141(12) 0.0399(8) Uani d . 1 . .
H H26A 0.0762 0.8394 -0.0013 0.048 Uiso calc R 1 . .
H H26B 0.1900 0.8226 -0.0280 0.048 Uiso calc R 1 . .
C C27 0.1996(3) 0.8187(3) 0.05686(12) 0.0455(9) Uani d . 1 B .
H H27A 0.2738 0.7841 0.0564 0.055 Uiso calc R 1 . .
H H27B 0.1624 0.7680 0.0855 0.055 Uiso calc R 1 . .
C C28 0.2034(3) 0.9676(4) 0.07311(14) 0.0599(10) Uani d . 1 . .
H H28A 0.2226 1.0236 0.0413 0.072 Uiso calc R 1 A 1
H H28B 0.2580 0.9819 0.1030 0.072 Uiso calc R 1 A 1
C C29A 0.0924(4) 1.0091(5) 0.0925(2) 0.0429(13) Uani d PD 0.683(4) B 1
H H29A 0.0731 0.9518 0.1239 0.051 Uiso calc PR 0.683(4) B 1
H H29B 0.0382 0.9950 0.0624 0.051 Uiso calc PR 0.683(4) B 1
C C30A 0.0929(4) 1.1605(5) 0.11014(19) 0.0516(15) Uani d PD 0.683(4) B 1
H H30A 0.1166 1.2154 0.0789 0.062 Uiso calc PR 0.683(4) B 1
H H30B 0.0186 1.1874 0.1173 0.062 Uiso calc PR 0.683(4) B 1
C C31A 0.1603(4) 1.1945(5) 0.15850(18) 0.0570(16) Uani d PD 0.683(4) B 1
H H31A 0.2323 1.1568 0.1531 0.068 Uiso calc PR 0.683(4) B 1
H H31B 0.1676 1.2942 0.1599 0.068 Uiso calc PR 0.683(4) B 1
C C32A 0.1279(4) 1.1517(6) 0.2090(2) 0.0574(16) Uani d PD 0.683(4) B 1
H H32A 0.1265 1.0516 0.2089 0.069 Uiso calc PR 0.683(4) B 1
H H32B 0.0537 1.1832 0.2134 0.069 Uiso calc PR 0.683(4) B 1
C C33A 0.1953(6) 1.1982(10) 0.2589(2) 0.107(3) Uiso d PD 0.683(4) B 1
H H33A 0.2689 1.1637 0.2551 0.128 Uiso calc PR 0.683(4) B 1
H H33B 0.1991 1.2982 0.2581 0.128 Uiso calc PR 0.683(4) B 1
C C34A 0.1589(6) 1.1571(8) 0.3131(3) 0.113(3) Uiso d PD 0.683(4) B 1
H H34A 0.0890 1.1977 0.3193 0.170 Uiso calc PR 0.683(4) B 1
H H34B 0.2106 1.1878 0.3417 0.170 Uiso calc PR 0.683(4) B 1
H H34C 0.1530 1.0583 0.3145 0.170 Uiso calc PR 0.683(4) B 1
C C29B 0.1197(12) 1.0701(17) 0.0784(5) 0.071(5) Uiso d PD 0.317(4) B 2
H H29C 0.0701 1.0684 0.0458 0.085 Uiso calc PR 0.317(4) B 2
H H29D 0.1519 1.1614 0.0815 0.085 Uiso calc PR 0.317(4) B 2
C C30B 0.0607(13) 1.0375(19) 0.1292(6) 0.106(6) Uiso d PD 0.317(4) B 2
H H30C -0.0011 1.0997 0.1304 0.127 Uiso calc PR 0.317(4) B 2
H H30D 0.0316 0.9449 0.1248 0.127 Uiso calc PR 0.317(4) B 2
C C31B 0.1139(14) 1.043(2) 0.1795(5) 0.140 Uiso d PD 0.317(4) B 2
H H31C 0.1322 0.9473 0.1864 0.168 Uiso calc PR 0.317(4) B 2
H H31D 0.1822 1.0867 0.1704 0.168 Uiso calc PR 0.317(4) B 2
C C32B 0.0982(12) 1.0911(18) 0.2314(6) 0.130(8) Uiso d PD 0.317(4) B 2
H H32C 0.0561 1.0215 0.2502 0.156 Uiso calc PR 0.317(4) B 2
H H32D 0.0516 1.1716 0.2272 0.156 Uiso calc PR 0.317(4) B 2
C C33B 0.1879(11) 1.1300(11) 0.2704(6) 0.077(5) Uiso d PD 0.317(4) B 2
H H33C 0.2554 1.0974 0.2552 0.092 Uiso calc PR 0.317(4) B 2
H H33D 0.1784 1.0813 0.3054 0.092 Uiso calc PR 0.317(4) B 2
C C34B 0.2010(9) 1.2816(10) 0.2836(5) 0.057(3) Uiso d PD 0.317(4) B 2
H H34D 0.2311 1.3280 0.2522 0.085 Uiso calc PR 0.317(4) B 2
H H34E 0.2492 1.2926 0.3159 0.085 Uiso calc PR 0.317(4) B 2
H H34F 0.1311 1.3206 0.2911 0.085 Uiso calc PR 0.317(4) B 2

loop_
_atom_site_aniso_label
_atom_site_aniso_U_11
_atom_site_aniso_U_22
_atom_site_aniso_U_33
_atom_site_aniso_U_12
_atom_site_aniso_U_13
_atom_site_aniso_U_23
O1 0.0307(11) 0.0274(10) 0.0216(10) 0.0093(8) -0.0007(8) 0.0011(8)
N1 0.0349(16) 0.0584(18) 0.0301(15) 0.0052(13) -0.0001(12) 0.0082(14)
N2 0.065(2) 0.065(2) 0.0349(17) 0.0321(16) 0.0123(15) 0.0118(15)
N3 0.0299(15) 0.0519(17) 0.0293(15) 0.0082(12) -0.0009(12) -0.0009(13)
N4 0.0262(14) 0.0329(14) 0.0275(14) 0.0092(11) 0.0014(10) 0.0044(11)
C1 0.0215(16) 0.0386(18) 0.0287(18) 0.0046(13) 0.0029(13) 0.0105(15)
C2 0.0229(16) 0.0331(16) 0.0219(15) 0.0050(12) 0.0009(12) 0.0050(13)
C3 0.0371(19) 0.0445(19) 0.0257(17) 0.0131(15) 0.0035(14) 0.0111(15)
C4 0.0267(16) 0.0222(15) 0.0221(15) -0.0008(12) -0.0004(12) -0.0007(12)
C5 0.0256(16) 0.0255(15) 0.0229(15) 0.0081(12) -0.0041(12) 0.0007(12)
C6 0.0243(16) 0.0225(14) 0.0230(15) -0.0006(12) 0.0039(12) 0.0007(12)
C7 0.0238(15) 0.0245(15) 0.0199(15) 0.0031(12) 0.0000(11) 0.0012(12)
C8 0.0392(19) 0.0250(16) 0.0292(16) 0.0042(13) -0.0066(13) -0.0018(13)
C9 0.0315(17) 0.0327(17) 0.0276(16) 0.0042(13) 0.0003(13) -0.0001(13)
C10 0.0231(16) 0.0320(17) 0.0244(17) 0.0035(12) -0.0034(12) 0.0018(13)
C11 0.0273(16) 0.0261(16) 0.0258(16) 0.0024(12) -0.0021(12) -0.0028(13)
C12 0.0289(17) 0.0282(16) 0.0226(16) 0.0011(12) -0.0024(12) -0.0015(13)
C13 0.0285(17) 0.0284(16) 0.0222(15) 0.0033(12) -0.0055(12) -0.0020(13)
C14 0.0266(16) 0.0276(16) 0.0224(15) 0.0022(12) -0.0012(12) -0.0027(12)
C15 0.0249(16) 0.0288(16) 0.0192(15) 0.0017(12) -0.0018(12) -0.0025(12)
C16 0.0248(16) 0.0251(15) 0.0191(15) 0.0001(12) -0.0025(12) 0.0002(12)
C17 0.0336(18) 0.0363(17) 0.0226(16) 0.0073(14) -0.0009(13) 0.0056(13)
C18 0.0352(18) 0.0356(18) 0.0248(17) 0.0068(14) 0.0069(13) 0.0020(14)
C19 0.0253(16) 0.0267(16) 0.0229(16) 0.0023(12) -0.0019(12) 0.0013(12)
C20 0.0312(17) 0.0306(17) 0.0249(16) 0.0066(13) -0.0072(13) 0.0019(13)
C21 0.046(2) 0.0265(16) 0.0234(16) -0.0001(14) -0.0060(14) 0.0042(13)
C22 0.0402(19) 0.0332(17) 0.0224(16) -0.0006(14) 0.0037(13) 0.0017(14)
C23 0.0279(17) 0.0312(16) 0.0215(16) 0.0036(12) -0.0003(12) -0.0005(13)
C24 0.0230(16) 0.0265(15) 0.0209(15) 0.0000(12) -0.0041(12) -0.0009(12)
C25 0.0287(18) 0.0411(19) 0.0423(19) 0.0158(14) 0.0059(14) 0.0070(15)
C26 0.0353(19) 0.043(2) 0.042(2) 0.0166(14) 0.0069(15) 0.0057(15)
C27 0.053(2) 0.044(2) 0.040(2) 0.0109(16) 0.0091(16) 0.0024(16)
C28 0.073(3) 0.057(2) 0.050(2) 0.019(2) 0.0030(19) -0.0057(19)
C29A 0.056(4) 0.037(3) 0.036(3) 0.007(3) 0.011(3) 0.000(3)
C30A 0.064(4) 0.041(3) 0.050(3) 0.016(3) -0.005(3) -0.016(3)
C31A 0.059(4) 0.056(4) 0.055(4) 0.018(3) -0.014(3) -0.023(3)
C32A 0.046(3) 0.075(4) 0.050(4) -0.002(3) -0.011(3) -0.011(3)

loop_
_atom_type_symbol
_atom_type_description
_atom_type_scat_dispersion_real
_atom_type_scat_dispersion_imag
_atom_type_scat_source
C C 0.0033 0.0016 'International Tables Vol C Tables 4.2.6.8 and 6.1.1.4'
H H 0.0000 0.0000 'International Tables Vol C Tables 4.2.6.8 and 6.1.1.4'
N N 0.0061 0.0033 'International Tables Vol C Tables 4.2.6.8 and 6.1.1.4'
O O 0.0106 0.0060 'International Tables Vol C Tables 4.2.6.8 and 6.1.1.4'

loop_
_geom_angle_atom_site_label_1
_geom_angle_atom_site_label_2
_geom_angle_atom_site_label_3
_geom_angle
C6 O1 C5 109.97(18)
C18 N4 C19 120.2(2)
C18 N4 C25 117.9(2)
C19 N4 C25 121.8(2)
N1 C1 C2 179.2(3)
C6 C2 C3 120.0(2)
C6 C2 C1 120.7(2)
C3 C2 C1 119.3(2)
N2 C3 C2 178.7(3)
C11 C4 C7 125.8(2)
C11 C4 C5 127.8(2)
C7 C4 C5 106.4(2)
O1 C5 C4 103.20(19)
O1 C5 C9 106.5(2)
C4 C5 C9 113.2(2)
O1 C5 C8 105.2(2)
C4 C5 C8 114.1(2)
C9 C5 C8 113.4(2)
O1 C6 C7 110.6(2)
O1 C6 C2 116.9(2)
C7 C6 C2 132.4(2)
C6 C7 C10 127.7(2)
C6 C7 C4 109.8(2)
C10 C7 C4 122.2(2)
C5 C8 H8A 109.5
C5 C8 H8B 109.5
H8A C8 H8B 109.5
C5 C8 H8C 109.5
H8A C8 H8C 109.5
H8B C8 H8C 109.5
C5 C9 H9A 109.5
C5 C9 H9B 109.5
H9A C9 H9B 109.5
C5 C9 H9C 109.5
H9A C9 H9C 109.5
H9B C9 H9C 109.5
N3 C10 C7 173.8(3)
C4 C11 C12 127.6(3)
C4 C11 H11 116.2
C12 C11 H11 116.2
C13 C12 C11 124.1(3)
C13 C12 H12 117.9
C11 C12 H12 117.9
C12 C13 C14 123.9(3)
C12 C13 H13 118.1
C14 C13 H13 118.1
C15 C14 C13 123.8(3)
C15 C14 H14 118.1
C13 C14 H14 118.1
C14 C15 C16 125.8(3)
C14 C15 H15 117.1
C16 C15 H15 117.1
C17 C16 C15 122.0(2)
C17 C16 C24 116.2(2)
C15 C16 C24 121.8(2)
C18 C17 C16 121.2(3)
C18 C17 H17 119.4
C16 C17 H17 119.4
N4 C18 C17 122.8(3)
N4 C18 H18 118.6
C17 C18 H18 118.6
N4 C19 C20 120.3(2)
N4 C19 C24 119.0(2)
C20 C19 C24 120.7(2)
C21 C20 C19 119.6(3)
C21 C20 H20 120.2
C19 C20 H20 120.2
C20 C21 C22 121.3(3)
C20 C21 H21 119.4
C22 C21 H21 119.4
C23 C22 C21 119.8(3)
C23 C22 H22 120.1
C21 C22 H22 120.1
C22 C23 C24 121.7(3)
C22 C23 H23 119.1
C24 C23 H23 119.1
C19 C24 C23 116.9(2)
C19 C24 C16 120.5(2)
C23 C24 C16 122.6(2)
N4 C25 C26 113.3(2)
N4 C25 H25A 108.9
C26 C25 H25A 108.9
N4 C25 H25B 108.9
C26 C25 H25B 108.9
H25A C25 H25B 107.7
C25 C26 C27 113.7(2)
C25 C26 H26A 108.8
C27 C26 H26A 108.8
C25 C26 H26B 108.8
C27 C26 H26B 108.8
H26A C26 H26B 107.7
C26 C27 C28 115.2(3)
C26 C27 H27A 108.5
C28 C27 H27A 108.5
C26 C27 H27B 108.5
C28 C27 H27B 108.5
H27A C27 H27B 107.5
C29B C28 C27 132.4(7)
C27 C28 C29A 108.5(3)
C29B C28 H28A 83.1
C27 C28 H28A 110.0
C29A C28 H28A 110.0
C29B C28 H28B 108.2
C27 C28 H28B 110.0
C29A C28 H28B 110.0
H28A C28 H28B 108.4
C28 C29A C30A 110.3(4)
C28 C29A H29A 109.6
C30A C29A H29A 109.6
C28 C29A H29B 109.6
C30A C29A H29B 109.6
H29A C29A H29B 108.1
C31A C30A C29A 116.1(4)
C31A C30A H30A 108.3
C29A C30A H30A 108.3
C31A C30A H30B 108.3
C29A C30A H30B 108.3
H30A C30A H30B 107.4
C32A C31A C30A 118.0(5)
C32A C31A H31A 107.8
C30A C31A H31A 107.8
C32A C31A H31B 107.8
C30A C31A H31B 107.8
H31A C31A H31B 107.1
C31A C32A C33A 116.6(5)
C31A C32A H32A 108.2
C33A C32A H32A 108.2
C31A C32A H32B 108.2
C33A C32A H32B 108.2
H32A C32A H32B 107.3
C34A C33A C32A 116.9(6)
C34A C33A H33A 108.1
C32A C33A H33A 108.1
C34A C33A H33B 108.1
C32A C33A H33B 108.1
H33A C33A H33B 107.3
C28 C29B C30B 107.5(12)
C28 C29B H29C 110.2
C30B C29B H29C 110.2
C28 C29B H29D 110.2
C30B C29B H29D 110.2
H29C C29B H29D 108.5
C31B C30B C29B 119.4(14)
C31B C30B H30C 107.5
C29B C30B H30C 107.5
C31B C30B H30D 107.5
C29B C30B H30D 107.5
H30C C30B H30D 107.0
C32B C31B C30B 139.2(16)
C32B C31B H31C 102.3
C30B C31B H31C 102.3
C32B C31B H31D 102.3
C30B C31B H31D 102.3
H31C C31B H31D 104.9
C31B C32B C33B 123.0(13)
C31B C32B H32C 106.6
C33B C32B H32C 106.6
C31B C32B H32D 106.6
C33B C32B H32D 106.6
H32C C32B H32D 106.5
C32B C33B C34B 117.1(10)
C32B C33B H33C 108.0
C34B C33B H33C 108.0
C32B C33B H33D 108.0
C34B C33B H33D 108.0
H33C C33B H33D 107.3
C33B C34B H34D 109.5
C33B C34B H34E 109.5
H34D C34B H34E 109.5
C33B C34B H34F 109.5
H34D C34B H34F 109.5
H34E C34B H34F 109.5

loop_
_geom_bond_atom_site_label_1
_geom_bond_atom_site_label_2
_geom_bond_distance
O1 C6 1.352(3)
O1 C5 1.488(3)
N1 C1 1.144(3)
N2 C3 1.158(3)
N3 C10 1.146(3)
N4 C18 1.337(3)
N4 C19 1.382(3)
N4 C25 1.482(3)
C1 C2 1.420(4)
C2 C6 1.396(3)
C2 C3 1.412(4)
C4 C11 1.360(3)
C4 C7 1.423(3)
C4 C5 1.515(3)
C5 C9 1.516(4)
C5 C8 1.518(3)
C6 C7 1.394(3)
C7 C10 1.415(4)
C8 H8A 0.9800
C8 H8B 0.9800
C8 H8C 0.9800
C9 H9A 0.9800
C9 H9B 0.9800
C9 H9C 0.9800
C11 C12 1.412(4)
C11 H11 0.9500
C12 C13 1.361(3)
C12 H12 0.9500
C13 C14 1.409(3)
C13 H13 0.9500
C14 C15 1.356(3)
C14 H14 0.9500
C15 C16 1.427(3)
C15 H15 0.9500
C16 C17 1.396(4)
C16 C24 1.438(3)
C17 C18 1.367(4)
C17 H17 0.9500
C18 H18 0.9500
C19 C20 1.407(3)
C19 C24 1.415(4)
C20 C21 1.364(4)
C20 H20 0.9500
C21 C22 1.392(4)
C21 H21 0.9500
C22 C23 1.362(3)
C22 H22 0.9500
C23 C24 1.421(3)
C23 H23 0.9500
C25 C26 1.515(4)
C25 H25A 0.9900
C25 H25B 0.9900
C26 C27 1.522(4)
C26 H26A 0.9900
C26 H26B 0.9900
C27 C28 1.524(4)
C27 H27A 0.9900
C27 H27B 0.9900
C28 C29B 1.467(15)
C28 C29A 1.541(6)
C28 H28A 0.9900
C28 H28B 0.9900
C29A C30A 1.556(7)
C29A H29A 0.9900
C29A H29B 0.9900
C30A C31A 1.462(5)
C30A H30A 0.9900
C30A H30B 0.9900
C31A C32A 1.377(6)
C31A H31A 0.9900
C31A H31B 0.9900
C32A C33A 1.525(7)
C32A H32A 0.9900
C32A H32B 0.9900
C33A C34A 1.472(7)
C33A H33A 0.9900
C33A H33B 0.9900
C34A H34A 0.9800
C34A H34B 0.9800
C34A H34C 0.9800
C29B C30B 1.501(18)
C29B H29C 0.9900
C29B H29D 0.9900
C30B C31B 1.373(8)
C30B H30C 0.9900
C30B H30D 0.9900
C31B C32B 1.371(9)
C31B H31C 0.9900
C31B H31D 0.9900
C32B C33B 1.494(8)
C32B H32C 0.9900
C32B H32D 0.9900
C33B C34B 1.539(8)
C33B H33C 0.9900
C33B H33D 0.9900
C34B H34D 0.9800
C34B H34E 0.9800
C34B H34F 0.9800

loop_
_geom_hbond_atom_site_label_D
_geom_hbond_atom_site_label_H
_geom_hbond_atom_site_label_A
_geom_hbond_site_symmetry_A
_geom_hbond_distance_DH
_geom_hbond_distance_HA
_geom_hbond_distance_DA
_geom_hbond_angle_DHA
_geom_hbond_publ_flag
C18 H18 N2 1_465 0.95 2.43 3.371(4) 169 yes
C21 H21 O1 4_565 0.95 2.49 3.328(3) 146 yes
C12 H12 N1 2_655 0.95 2.63 3.527(4) 158 yes
C10 N3 Cg2 3_655 1.146(4) 3.134(3) 3.481(3) 98(2) yes

loop_
_geom_torsion_atom_site_label_1
_geom_torsion_atom_site_label_2
_geom_torsion_atom_site_label_3
_geom_torsion_atom_site_label_4
_geom_torsion
C6 O1 C5 C4 -0.4(3)
C6 O1 C5 C9 119.0(2)
C6 O1 C5 C8 -120.3(2)
C11 C4 C5 O1 -175.5(2)
C7 C4 C5 O1 1.9(3)
C11 C4 C5 C9 69.8(3)
C7 C4 C5 C9 -112.8(2)
C11 C4 C5 C8 -61.9(4)
C7 C4 C5 C8 115.5(2)
C5 O1 C6 C7 -1.4(3)
C5 O1 C6 C2 178.0(2)
C3 C2 C6 O1 175.1(2)
C1 C2 C6 O1 -6.4(4)
C3 C2 C6 C7 -5.7(5)
C1 C2 C6 C7 172.8(3)
O1 C6 C7 C10 176.2(2)
C2 C6 C7 C10 -3.1(5)
O1 C6 C7 C4 2.7(3)
C2 C6 C7 C4 -176.5(3)
C11 C4 C7 C6 174.6(3)
C5 C4 C7 C6 -2.8(3)
C11 C4 C7 C10 0.7(4)
C5 C4 C7 C10 -176.7(2)
C7 C4 C11 C12 -176.6(3)
C5 C4 C11 C12 0.4(5)
C4 C11 C12 C13 172.8(3)
C11 C12 C13 C14 -176.8(3)
C12 C13 C14 C15 175.2(3)
C13 C14 C15 C16 177.4(3)
C14 C15 C16 C17 -11.2(4)
C14 C15 C16 C24 171.1(3)
C15 C16 C17 C18 -172.8(3)
C24 C16 C17 C18 5.0(4)
C19 N4 C18 C17 -1.6(4)
C25 N4 C18 C17 174.7(3)
C16 C17 C18 N4 -2.4(4)
C18 N4 C19 C20 -178.8(2)
C25 N4 C19 C20 5.1(4)
C18 N4 C19 C24 2.5(4)
C25 N4 C19 C24 -173.6(2)
N4 C19 C20 C21 178.7(3)
C24 C19 C20 C21 -2.6(4)
C19 C20 C21 C22 0.6(4)
C20 C21 C22 C23 1.0(4)
C21 C22 C23 C24 -0.7(4)
N4 C19 C24 C23 -178.5(2)
C20 C19 C24 C23 2.8(4)
N4 C19 C24 C16 0.4(4)
C20 C19 C24 C16 -178.3(2)
C22 C23 C24 C19 -1.2(4)
C22 C23 C24 C16 180.0(2)
C17 C16 C24 C19 -4.0(4)
C15 C16 C24 C19 173.8(2)
C17 C16 C24 C23 174.8(2)
C15 C16 C24 C23 -7.4(4)
C18 N4 C25 C26 100.4(3)
C19 N4 C25 C26 -83.4(3)
N4 C25 C26 C27 -60.5(3)
C25 C26 C27 C28 -168.1(3)
C26 C27 C28 C29B 55.7(9)
C26 C27 C28 C29A 76.9(4)
C29B C28 C29A C30A -33.0(12)
C27 C28 C29A C30A 179.4(3)
C28 C29A C30A C31A -66.0(6)
C29A C30A C31A C32A -71.4(7)
C30A C31A C32A C33A -175.4(6)
C31A C32A C33A C34A 177.8(7)
C27 C28 C29B C30B 72.9(12)
C29A C28 C29B C30B 29.4(9)
C28 C29B C30B C31B 64(2)
C29B C30B C31B C32B 136(3)
C30B C31B C32B C33B -154(2)
C31B C32B C33B C34B 111(2)
